data_4119502
loop_
_publ_author_name
'Stepan Chuprakov'
'Sen Wai Kwok'
'Valery V. Fokin'

_publ_section_title
;
 Transannulation of 1-Sulfonyl-1,2,3-triazoles with Heterocumulenes
;
_journal_name_full 'Journal of the American Chemical Society'
_journal_page_first 4652
_journal_page_last 4655
_journal_paper_doi 10.1021/ja400350c
_journal_volume 135
_journal_year 2013
_chemical_formula_sum 'C23.5 H21 N2 O4 S'
_chemical_formula_weight 427.48
_chemical_name_systematic
; 
 ? 
;
_space_group_IT_number 15
_symmetry_cell_setting monoclinic
_symmetry_space_group_name_Hall '-C 2yc'
_symmetry_space_group_name_H-M 'C 1 2/c 1'
_atom_sites_solution_hydrogens geom
_atom_sites_solution_primary direct
_atom_sites_solution_secondary difmap
_audit_creation_method SHELXL-97
_cell_angle_alpha 90.00
_cell_angle_beta 91.72(6)
_cell_angle_gamma 90.00
_cell_formula_units_Z 8
_cell_length_a 21.68(5)
_cell_length_b 5.975(14)
_cell_length_c 31.44(7)
_cell_measurement_reflns_used 1455
_cell_measurement_temperature 94(2)
_cell_measurement_theta_max 18.56
_cell_measurement_theta_min 3.25
_cell_volume 4071(16)
_computing_cell_refinement 'Bruker SAINT'
_computing_data_collection 'Bruker APEX2'
_computing_data_reduction 'Bruker SAINT'
_computing_molecular_graphics 'Bruker SHELXTL'
_computing_publication_material 'Bruker SHELXTL'
_computing_structure_refinement 'SHELXL-97 (Sheldrick, 2008)'
_computing_structure_solution 'SHELXS-97 (Sheldrick, 2008)'
_diffrn_ambient_temperature 150(2)
_diffrn_measured_fraction_theta_full 0.988
_diffrn_measured_fraction_theta_max 0.963
_diffrn_measurement_device_type 'Bruker APEX CCD'
_diffrn_measurement_method '\f and \w scans'
_diffrn_radiation_monochromator graphite
_diffrn_radiation_source 'fine-focus sealed tube'
_diffrn_radiation_type MoK\a
_diffrn_radiation_wavelength 0.71073
_diffrn_reflns_av_R_equivalents 0.0999
_diffrn_reflns_av_sigmaI/netI 0.0974
_diffrn_reflns_limit_h_max 26
_diffrn_reflns_limit_h_min -26
_diffrn_reflns_limit_k_max 7
_diffrn_reflns_limit_k_min -7
_diffrn_reflns_limit_l_max 38
_diffrn_reflns_limit_l_min -37
_diffrn_reflns_number 20923
_diffrn_reflns_theta_full 25.00
_diffrn_reflns_theta_max 25.74
_diffrn_reflns_theta_min 1.30
_exptl_absorpt_coefficient_mu 0.194
_exptl_absorpt_correction_T_max 0.9904
_exptl_absorpt_correction_T_min 0.9180
_exptl_absorpt_correction_type multi-scan
_exptl_absorpt_process_details SADABS
_exptl_crystal_colour colourless
_exptl_crystal_density_diffrn 1.395
_exptl_crystal_description Needle
_exptl_crystal_F_000 1792
_exptl_crystal_size_max 0.45
_exptl_crystal_size_mid 0.10
_exptl_crystal_size_min 0.05
_refine_diff_density_max 0.206
_refine_diff_density_min -0.241
_refine_diff_density_rms 0.056
_refine_ls_extinction_coef 0.0013(3)
_refine_ls_extinction_expression Fc^*^=kFc[1+0.001xFc^2^\l^3^/sin(2\q)]^-1/4^
_refine_ls_extinction_method SHELXL
_refine_ls_goodness_of_fit_ref 1.024
_refine_ls_hydrogen_treatment constr
_refine_ls_matrix_type full
_refine_ls_number_parameters 255
_refine_ls_number_reflns 3759
_refine_ls_number_restraints 0
_refine_ls_restrained_S_all 1.024
_refine_ls_R_factor_all 0.1507
_refine_ls_R_factor_gt 0.0745
_refine_ls_shift/su_max 0.000
_refine_ls_shift/su_mean 0.000
_refine_ls_structure_factor_coef Fsqd
_refine_ls_weighting_details 'calc w=1/[\s^2^(Fo^2^)+(0.0884P)^2^+0.0000P] where P=(Fo^2^+2Fc^2^)/3'
_refine_ls_weighting_scheme calc
_refine_ls_wR_factor_gt 0.1753
_refine_ls_wR_factor_ref 0.2027
_reflns_number_gt 1922
_reflns_number_total 3759
_reflns_threshold_expression >2sigma(I)
_cod_data_source_file ja400350c_si_002.cif
_cod_data_source_block sharp21
_cod_original_cell_volume 4070(16)
_cod_original_formula_sum 'C23.50 H21 N2 O4 S'
_cod_database_code 4119502

loop_
_symmetry_equiv_pos_as_xyz
'x, y, z'
'-x, y, -z+1/2'
'x+1/2, y+1/2, z'
'-x+1/2, y+1/2, -z+1/2'
'-x, -y, -z'
'x, -y, z-1/2'
'-x+1/2, -y+1/2, -z'
'x+1/2, -y+1/2, z-1/2'

loop_
_atom_site_label
_atom_site_type_symbol
_atom_site_fract_x
_atom_site_fract_y
_atom_site_fract_z
_atom_site_U_iso_or_equiv
_atom_site_adp_type
_atom_site_occupancy
_atom_site_symmetry_multiplicity
_atom_site_calc_flag
_atom_site_refinement_flags
C1 C 0.44587(19) 0.1923(8) 0.13397(14) 0.0529(11) Uani 1 1 d .
C2 C 0.43624(19) 0.4730(7) 0.18052(12) 0.0494(11) Uani 1 1 d .
C3 C 0.49560(19) 0.4413(7) 0.17634(12) 0.0538(11) Uani 1 1 d .
H3 H 0.5277 0.5239 0.1902 0.065 Uiso 1 1 calc R
C4 C 0.40658(19) 0.6320(8) 0.20862(12) 0.0530(11) Uani 1 1 d .
C5 C 0.4344(2) 0.8322(8) 0.21715(14) 0.0601(12) Uani 1 1 d .
H5 H 0.4717 0.8703 0.2037 0.072 Uiso 1 1 calc R
C6 C 0.4090(2) 0.9774(9) 0.24492(15) 0.0717(14) Uani 1 1 d .
H6 H 0.4286 1.1165 0.2508 0.086 Uiso 1 1 calc R
C7 C 0.3561(3) 0.9255(10) 0.26413(15) 0.0791(16) Uani 1 1 d .
H7 H 0.3393 1.0268 0.2840 0.095 Uiso 1 1 calc R
C8 C 0.3268(2) 0.7307(10) 0.25531(15) 0.0845(17) Uani 1 1 d .
H8 H 0.2885 0.6975 0.2679 0.101 Uiso 1 1 calc R
C9 C 0.3527(2) 0.5820(9) 0.22813(14) 0.0687(14) Uani 1 1 d .
H9 H 0.3331 0.4422 0.2227 0.082 Uiso 1 1 calc R
C10 C 0.34115(18) 0.3096(8) 0.14530(13) 0.0527(11) Uani 1 1 d .
C11 C 0.3109(2) 0.4908(9) 0.13021(14) 0.0638(13) Uani 1 1 d .
H11 H 0.3321 0.6249 0.1237 0.077 Uiso 1 1 calc R
C12 C 0.2470(2) 0.4740(11) 0.12454(18) 0.0859(18) Uani 1 1 d .
H12 H 0.2240 0.5994 0.1144 0.103 Uiso 1 1 calc R
C13 C 0.2175(3) 0.2804(12) 0.1334(2) 0.096(2) Uani 1 1 d .
H13 H 0.1739 0.2724 0.1297 0.115 Uiso 1 1 calc R
C14 C 0.2488(2) 0.0998(11) 0.1473(2) 0.0932(19) Uani 1 1 d .
H14 H 0.2277 -0.0359 0.1528 0.112 Uiso 1 1 calc R
C15 C 0.3121(2) 0.1128(9) 0.15360(15) 0.0663(13) Uani 1 1 d .
H15 H 0.3349 -0.0134 0.1635 0.080 Uiso 1 1 calc R
C16 C 0.57298(18) 0.2487(8) 0.08005(14) 0.0544(12) Uani 1 1 d .
C17 C 0.5895(3) 0.4606(9) 0.07013(17) 0.0795(15) Uani 1 1 d .
H17 H 0.5988 0.5653 0.0921 0.095 Uiso 1 1 calc R
C18 C 0.5927(3) 0.5229(9) 0.02907(19) 0.0927(18) Uani 1 1 d .
H18 H 0.6041 0.6723 0.0226 0.111 Uiso 1 1 calc R
C19 C 0.5801(2) 0.3771(10) -0.00363(16) 0.0699(14) Uani 1 1 d .
C20 C 0.5647(2) 0.1667(9) 0.00757(16) 0.0747(14) Uani 1 1 d .
H20 H 0.5568 0.0597 -0.0143 0.090 Uiso 1 1 calc R
C21 C 0.5601(2) 0.1005(9) 0.04920(16) 0.0708(14) Uani 1 1 d .
H21 H 0.5479 -0.0477 0.0559 0.085 Uiso 1 1 calc R
C22 C 0.5816(3) 0.4493(10) -0.04877(15) 0.0954(19) Uani 1 1 d .
H22A H 0.5742 0.3198 -0.0674 0.143 Uiso 1 1 calc R
H22B H 0.6221 0.5139 -0.0544 0.143 Uiso 1 1 calc R
H22C H 0.5495 0.5618 -0.0543 0.143 Uiso 1 1 calc R
N1 N 0.50320(14) 0.2672(6) 0.14827(10) 0.0547(10) Uani 1 1 d .
N2 N 0.40518(14) 0.3202(6) 0.15416(10) 0.0495(9) Uani 1 1 d .
O1 O 0.61370(12) 0.2893(5) 0.15679(9) 0.0662(9) Uani 1 1 d .
O2 O 0.56676(13) -0.0648(5) 0.13451(9) 0.0636(9) Uani 1 1 d .
O3 O 0.43572(12) 0.0489(6) 0.10777(10) 0.0660(9) Uani 1 1 d .
S1 S 0.56962(5) 0.1689(2) 0.13228(4) 0.0579(4) Uani 1 1 d .

loop_
_atom_site_aniso_label
_atom_site_aniso_U_11
_atom_site_aniso_U_22
_atom_site_aniso_U_33
_atom_site_aniso_U_23
_atom_site_aniso_U_13
_atom_site_aniso_U_12
C1 0.046(3) 0.043(3) 0.070(3) -0.009(2) -0.001(2) -0.002(2)
C2 0.047(2) 0.046(3) 0.055(2) -0.004(2) 0.004(2) -0.008(2)
C3 0.049(3) 0.057(3) 0.055(3) -0.008(2) 0.001(2) -0.008(2)
C4 0.050(2) 0.053(3) 0.056(2) -0.009(2) 0.002(2) 0.002(2)
C5 0.061(3) 0.054(3) 0.066(3) -0.009(3) -0.003(2) -0.003(3)
C6 0.083(4) 0.058(4) 0.073(3) -0.016(3) -0.011(3) -0.002(3)
C7 0.082(4) 0.090(5) 0.066(3) -0.029(3) 0.010(3) 0.005(3)
C8 0.077(3) 0.099(5) 0.079(3) -0.029(3) 0.024(3) -0.009(3)
C9 0.061(3) 0.072(4) 0.073(3) -0.019(3) 0.013(2) -0.008(3)
C10 0.040(2) 0.053(3) 0.066(3) -0.016(2) 0.009(2) 0.000(2)
C11 0.058(3) 0.059(3) 0.074(3) -0.016(3) 0.003(2) 0.008(3)
C12 0.061(3) 0.087(5) 0.109(4) -0.035(4) -0.020(3) 0.029(3)
C13 0.049(3) 0.086(5) 0.152(5) -0.055(4) -0.002(3) -0.002(4)
C14 0.059(3) 0.074(4) 0.148(5) -0.043(4) 0.023(3) -0.014(3)
C15 0.048(3) 0.063(4) 0.087(3) -0.019(3) 0.002(2) 0.004(3)
C16 0.048(2) 0.048(3) 0.068(3) -0.003(2) 0.009(2) 0.006(2)
C17 0.104(4) 0.060(4) 0.075(4) -0.009(3) 0.006(3) -0.002(3)
C18 0.145(5) 0.046(4) 0.088(4) 0.003(3) 0.024(4) -0.004(3)
C19 0.066(3) 0.067(4) 0.077(3) 0.004(3) 0.011(3) 0.013(3)
C20 0.086(4) 0.058(4) 0.080(4) -0.015(3) 0.005(3) -0.006(3)
C21 0.079(3) 0.059(4) 0.076(3) -0.001(3) 0.014(3) -0.009(3)
C22 0.112(4) 0.112(5) 0.063(3) 0.014(3) 0.015(3) 0.017(4)
N1 0.0398(19) 0.061(3) 0.064(2) -0.0119(19) 0.0001(16) -0.0019(18)
N2 0.0391(19) 0.045(2) 0.064(2) -0.0109(18) 0.0046(16) 0.0037(17)
O1 0.0425(16) 0.077(2) 0.0787(19) -0.0019(17) -0.0075(15) -0.0008(16)
O2 0.0597(19) 0.045(2) 0.086(2) 0.0069(16) 0.0035(16) 0.0098(15)
O3 0.0471(17) 0.059(2) 0.092(2) -0.0224(18) -0.0014(16) 0.0009(16)
S1 0.0442(6) 0.0573(9) 0.0722(8) 0.0024(6) 0.0044(5) 0.0072(6)

loop_
_atom_type_symbol
_atom_type_description
_atom_type_scat_dispersion_real
_atom_type_scat_dispersion_imag
_atom_type_scat_source
C C 0.0033 0.0016 'International Tables Vol C Tables 4.2.6.8 and 6.1.1.4'
H H 0.0000 0.0000 'International Tables Vol C Tables 4.2.6.8 and 6.1.1.4'
N N 0.0061 0.0033 'International Tables Vol C Tables 4.2.6.8 and 6.1.1.4'
O O 0.0106 0.0060 'International Tables Vol C Tables 4.2.6.8 and 6.1.1.4'
S S 0.1246 0.1234 'International Tables Vol C Tables 4.2.6.8 and 6.1.1.4'

loop_
_geom_angle_atom_site_label_1
_geom_angle_atom_site_label_2
_geom_angle_atom_site_label_3
_geom_angle
O3 C1 N2 128.3(4)
O3 C1 N1 126.6(4)
N2 C1 N1 105.0(4)
C3 C2 N2 107.7(4)
C3 C2 C4 127.3(4)
N2 C2 C4 124.9(4)
C2 C3 N1 108.1(4)
C5 C4 C9 118.9(4)
C5 C4 C2 119.3(4)
C9 C4 C2 121.8(4)
C6 C5 C4 120.0(5)
C7 C6 C5 120.6(5)
C6 C7 C8 120.5(5)
C7 C8 C9 119.3(5)
C8 C9 C4 120.7(5)
C11 C10 C15 122.5(4)
C11 C10 N2 120.1(4)
C15 C10 N2 117.4(4)
C10 C11 C12 117.4(5)
C13 C12 C11 120.5(6)
C14 C13 C12 121.1(5)
C13 C14 C15 119.5(6)
C10 C15 C14 119.0(5)
C21 C16 C17 120.2(5)
C21 C16 S1 119.8(4)
C17 C16 S1 120.0(4)
C18 C17 C16 120.0(5)
C17 C18 C19 121.9(5)
C20 C19 C18 116.2(5)
C20 C19 C22 122.2(5)
C18 C19 C22 121.6(5)
C19 C20 C21 122.8(5)
C16 C21 C20 118.7(5)
C3 N1 C1 109.2(4)
C3 N1 S1 126.0(3)
C1 N1 S1 124.8(3)
C1 N2 C2 110.0(4)
C1 N2 C10 122.6(4)
C2 N2 C10 127.1(3)
O2 S1 O1 120.9(2)
O2 S1 N1 107.46(19)
O1 S1 N1 103.6(2)
O2 S1 C16 109.2(2)
O1 S1 C16 109.6(2)
N1 S1 C16 104.8(2)

loop_
_geom_bond_atom_site_label_1
_geom_bond_atom_site_label_2
_geom_bond_distance
C1 O3 1.204(5)
C1 N2 1.341(5)
C1 N1 1.383(6)
C2 C3 1.312(6)
C2 N2 1.393(5)
C2 C4 1.460(6)
C3 N1 1.377(5)
C4 C5 1.363(6)
C4 C9 1.369(6)
C5 C6 1.359(6)
C6 C7 1.348(7)
C7 C8 1.351(7)
C8 C9 1.365(7)
C10 C11 1.345(6)
C10 C15 1.363(7)
C10 N2 1.409(6)
C11 C12 1.393(8)
C12 C13 1.355(8)
C13 C14 1.341(8)
C14 C15 1.381(7)
C16 C21 1.337(6)
C16 C17 1.354(7)
C16 S1 1.713(6)
C17 C18 1.347(7)
C18 C19 1.369(7)
C19 C20 1.350(7)
C19 C22 1.484(7)
C20 C21 1.373(7)
N1 S1 1.648(5)
O1 S1 1.407(4)
O2 S1 1.400(4)
